data_4505795
loop_
_publ_author_name
'Broder, Charlotte K.'
'Davidson, Matthew G.'
'Forsyth, V. Trevor'
'Howard, Judith A. K.'
'Lamb, Sarah'
'Mason, Sax A.'

_publ_section_title
;
 On the Reliability of C&#x2212;H&#x00B7;&#x00B7;&#x00B7;O Interactions in
 Crystal Engineering:&#x2009; Synthesis and Structure of Two Hydrogen
 Bonded Phosphonium Bis(aryloxide) Salts
;
_journal_issue 3
_journal_name_full 'Crystal Growth &amp; Design'
_journal_page_first 163
_journal_paper_doi 10.1021/cg025503q
_journal_volume 2
_journal_year 2002
_chemical_formula_sum 'C73 H88 N2 O2 P2'
_chemical_formula_weight 1087.39
_chemical_name_systematic
; 
 ? 
;
_space_group_IT_number 19
_symmetry_cell_setting orthorhombic
_symmetry_space_group_name_Hall 'P 2ac 2ab'
_symmetry_space_group_name_H-M 'P 21 21 21'
_atom_sites_solution_hydrogens difmap
_atom_sites_solution_primary direct
_atom_sites_solution_secondary difmap
_audit_creation_method SHELXL-97
_cell_angle_alpha 90.00
_cell_angle_beta 90.00
_cell_angle_gamma 90.00
_cell_formula_units_Z 4
_cell_length_a 17.8957(2)
_cell_length_b 18.6462(2)
_cell_length_c 18.9466(2)
_cell_measurement_reflns_used 6497
_cell_measurement_temperature 20(2)
_cell_measurement_theta_max 51.5
_cell_measurement_theta_min 2.825
_cell_volume 6322.23(12)
_computing_cell_refinement 'ILL program Rafd19'
_computing_data_collection 'ILL programs HKLgen and Mad'
_computing_data_reduction 'ILL program Retreat'
_computing_molecular_graphics 'Bruker SHELXTL'
_computing_publication_material 'Bruker SHELXTL'
_computing_structure_refinement 'SHELXL-97 (Sheldrick, 1997)'
_computing_structure_solution 'SHELXS-97 (Sheldrick, 1990)'
_diffrn_ambient_temperature 20(2)
_diffrn_measured_fraction_theta_full 0.826
_diffrn_measured_fraction_theta_max 0.826
_diffrn_measurement_device_type 'D19 at ILL'
_diffrn_measurement_method /w
_diffrn_radiation_monochromator graphite
_diffrn_radiation_source 'fine-focus sealed tube'
_diffrn_radiation_type 'Nuclear reactor'
_diffrn_radiation_wavelength 1.30990
_diffrn_reflns_av_R_equivalents 0.0622
_diffrn_reflns_av_sigmaI/netI 0.0482
_diffrn_reflns_limit_h_max 22
_diffrn_reflns_limit_h_min -14
_diffrn_reflns_limit_k_max 24
_diffrn_reflns_limit_k_min -17
_diffrn_reflns_limit_l_max 22
_diffrn_reflns_limit_l_min -24
_diffrn_reflns_number 17603
_diffrn_reflns_theta_full 59.46
_diffrn_reflns_theta_max 59.46
_diffrn_reflns_theta_min 2.82
_diffrn_standards_decay_% 0
_diffrn_standards_number 3
_exptl_absorpt_coefficient_mu 0.000
_exptl_absorpt_correction_T_max 0.6182
_exptl_absorpt_correction_T_min 0.4842
_exptl_absorpt_correction_type D19abs
_exptl_crystal_colour Red
_exptl_crystal_density_diffrn 1.142
_exptl_crystal_density_meas ?
_exptl_crystal_density_method 'not measured'
_exptl_crystal_description Block
_exptl_crystal_F_000 787
_exptl_crystal_size_max 3.85
_exptl_crystal_size_mid 2.70
_exptl_crystal_size_min 2.60
_refine_diff_density_max 1.019
_refine_diff_density_min -1.213
_refine_diff_density_rms 0.222
_refine_ls_abs_structure_details 'Flack H D (1983), Acta Cryst. A39, 876-881'
_refine_ls_abs_structure_Flack 0(10)
_refine_ls_extinction_coef 'not refined'
_refine_ls_extinction_method none
_refine_ls_goodness_of_fit_ref 1.070
_refine_ls_hydrogen_treatment refall
_refine_ls_matrix_type full
_refine_ls_number_parameters 1114
_refine_ls_number_reflns 6777
_refine_ls_number_restraints 0
_refine_ls_restrained_S_all 1.070
_refine_ls_R_factor_all 0.0624
_refine_ls_R_factor_gt 0.0593
_refine_ls_shift/su_max 0.000
_refine_ls_shift/su_mean 0.000
_refine_ls_structure_factor_coef Fsqd
_refine_ls_weighting_details 'calc w=1/[\s^2^(Fo^2^)+(0.0893P)^2^+67.0792P] where P=(Fo^2^+2Fc^2^)/3'
_refine_ls_weighting_scheme calc
_refine_ls_wR_factor_gt 0.1472
_refine_ls_wR_factor_ref 0.1497
_reflns_number_gt 6468
_reflns_number_total 6777
_reflns_threshold_expression >2sigma(I)
_cod_data_source_file cg025503q_s1.cif
_cod_data_source_block 1b:CH3CN_Neutron
_cod_depositor_comments
;
The following automatic conversions were performed:

'_symmetry_cell_setting' value 'Orthorhombic' changed to
'orthorhombic' according to
/home/saulius/struct/CIF-dictionaries/cif_core.dic dictionary named
'cif_core.dic' version 2.4.1 from
2010-06-29.

'_refine_ls_hydrogen_treatment' value 'Refall' changed
to 'refall' according to
/home/saulius/struct/CIF-dictionaries/cif_core.dic dictionary named
'cif_core.dic' version 2.4.1 from 2010-06-29.

Automatic conversion script
Id: cif_fix_values 1715 2011-07-08 13:25:40Z adriana 

The following automatic conversions were performed:

'_exptl_crystal_density_meas' value 'not measured' was changed to '?'
- the value is perceived as not measured.

Automatic conversion script
Id: cif_fix_values 3008 2015-01-20 13:52:24Z robertas 
;
_cod_original_sg_symbol_H-M P2(1)2(1)2(1)
_cod_database_code 4505795

loop_
_symmetry_equiv_pos_as_xyz
'x, y, z'
'-x+1/2, -y, z+1/2'
'-x, y+1/2, -z+1/2'
'x+1/2, -y+1/2, -z'

loop_
_atom_site_label
_atom_site_type_symbol
_atom_site_fract_x
_atom_site_fract_y
_atom_site_fract_z
_atom_site_U_iso_or_equiv
_atom_site_adp_type
_atom_site_occupancy
_atom_site_symmetry_multiplicity
_atom_site_calc_flag
P1 P -0.5977(3) -0.4572(2) -0.1794(2) 0.0134(8) Uani 1 1 d
C101 C -0.6871(2) -0.41323(19) -0.18801(18) 0.0153(7) Uani 1 1 d
H11A H -0.7216(5) -0.4478(5) -0.2206(4) 0.0312(17) Uani 1 1 d
H11B H -0.6794(5) -0.3635(4) -0.2171(4) 0.0267(15) Uani 1 1 d
C102 C -0.7240(2) -0.4013(2) -0.11617(18) 0.0169(7) Uani 1 1 d
H12A H -0.7730(5) -0.3687(5) -0.1232(4) 0.0332(18) Uani 1 1 d
H12B H -0.7399(6) -0.4513(5) -0.0923(5) 0.038(2) Uani 1 1 d
H12C H -0.6876(5) -0.3734(6) -0.0802(4) 0.038(2) Uani 1 1 d
C111 C -0.56803(19) -0.48759(19) -0.26455(16) 0.0133(6) Uani 1 1 d
C112 C -0.5939(2) -0.45193(19) -0.32525(17) 0.0150(7) Uani 1 1 d
H112 H -0.6340(5) -0.4080(4) -0.3211(4) 0.0287(16) Uiso 1 1 d
C113 C -0.5677(2) -0.4733(2) -0.39127(17) 0.0158(7) Uani 1 1 d
H113 H -0.5877(5) -0.4462(4) -0.4384(4) 0.0289(16) Uiso 1 1 d
C114 C -0.5158(2) -0.52931(19) -0.39664(18) 0.0162(7) Uani 1 1 d
H114 H -0.4964(5) -0.5460(5) -0.4475(4) 0.0304(16) Uiso 1 1 d
C115 C -0.4899(2) -0.56476(19) -0.33643(18) 0.0157(7) Uani 1 1 d
H115 H -0.4496(4) -0.6083(4) -0.3388(4) 0.0274(15) Uiso 1 1 d
C116 C -0.5160(2) -0.5439(2) -0.27006(17) 0.0152(7) Uani 1 1 d
H116 H -0.4962(4) -0.5709(4) -0.2237(4) 0.0274(15) Uiso 1 1 d
C121 C -0.5283(2) -0.39777(17) -0.14481(17) 0.0137(6) Uani 1 1 d
C122 C -0.5401(2) -0.32379(18) -0.14462(17) 0.0141(6) Uani 1 1 d
H122 H -0.5929(5) -0.2988(4) -0.1632(4) 0.0304(16) Uiso 1 1 d
C123 C -0.4836(2) -0.27763(19) -0.12011(18) 0.0164(7) Uani 1 1 d
H123 H -0.4934(5) -0.2204(5) -0.1209(5) 0.0347(17) Uiso 1 1 d
C124 C -0.4160(2) -0.3060(2) -0.09668(19) 0.0189(7) Uani 1 1 d
H124 H -0.3732(5) -0.2707(5) -0.0786(5) 0.0368(18) Uiso 1 1 d
C125 C -0.4035(2) -0.3796(2) -0.09825(19) 0.0177(7) Uani 1 1 d
H125 H -0.3498(5) -0.4018(5) -0.0825(4) 0.0309(16) Uiso 1 1 d
C126 C -0.4594(2) -0.42577(19) -0.12291(17) 0.0152(7) Uani 1 1 d
H126 H -0.4480(4) -0.4826(4) -0.1245(4) 0.0268(15) Uiso 1 1 d
C131 C -0.6079(2) -0.53219(19) -0.12034(17) 0.0152(7) Uani 1 1 d
C132 C -0.6477(2) -0.59252(19) -0.14319(18) 0.0163(7) Uani 1 1 d
H132 H -0.6693(5) -0.5956(5) -0.1957(4) 0.0322(17) Uiso 1 1 d
C133 C -0.6616(2) -0.6482(2) -0.09601(18) 0.0174(7) Uani 1 1 d
H133 H -0.6919(5) -0.6951(5) -0.1138(4) 0.0321(17) Uiso 1 1 d
C134 C -0.6359(2) -0.64459(19) -0.02656(18) 0.0166(7) Uani 1 1 d
H134 H -0.6475(5) -0.6873(4) 0.0092(4) 0.0314(17) Uiso 1 1 d
C135 C -0.5969(2) -0.58378(19) -0.00397(17) 0.0161(7) Uani 1 1 d
H135 H -0.5783(5) -0.5791(4) 0.0503(4) 0.0304(16) Uiso 1 1 d
C136 C -0.5839(2) -0.52730(19) -0.05043(17) 0.0147(6) Uani 1 1 d
H136 H -0.5541(5) -0.4808(5) -0.0318(4) 0.0299(16) Uiso 1 1 d
P2 P -0.8689(2) -0.8454(2) -0.1962(2) 0.0125(8) Uani 1 1 d
C201 C -0.8883(2) -0.76984(19) -0.13887(18) 0.0154(7) Uani 1 1 d
H21A H -0.8756(4) -0.7209(4) -0.1697(4) 0.0280(15) Uani 1 1 d
H21B H -0.8463(4) -0.7741(5) -0.0968(4) 0.0302(16) Uani 1 1 d
C202 C -0.9669(2) -0.7708(2) -0.10766(19) 0.0189(7) Uani 1 1 d
H22A H -0.9735(6) -0.7254(5) -0.0719(4) 0.0351(18) Uani 1 1 d
H22B H -1.0106(5) -0.7675(6) -0.1471(5) 0.039(2) Uani 1 1 d
H22C H -0.9769(6) -0.8197(5) -0.0769(5) 0.038(2) Uani 1 1 d
C211 C -0.9073(2) -0.83297(19) -0.28265(17) 0.0145(6) Uani 1 1 d
C212 C -0.8771(2) -0.8748(2) -0.33746(17) 0.0167(7) Uani 1 1 d
H212 H -0.8352(5) -0.9139(4) -0.3270(4) 0.0281(15) Uiso 1 1 d
C213 C -0.9020(2) -0.8653(2) -0.40635(18) 0.0186(7) Uani 1 1 d
H213 H -0.8784(5) -0.8975(5) -0.4473(5) 0.0341(17) Uiso 1 1 d
C214 C -0.9554(2) -0.8128(2) -0.42120(19) 0.0196(7) Uani 1 1 d
H214 H -0.9731(5) -0.8039(5) -0.4750(5) 0.0347(18) Uiso 1 1 d
C215 C -0.9846(2) -0.7709(2) -0.36714(19) 0.0195(7) Uani 1 1 d
H215 H -1.0251(5) -0.7303(5) -0.3792(5) 0.0370(19) Uiso 1 1 d
C216 C -0.9609(2) -0.7806(2) -0.29748(18) 0.0168(7) Uani 1 1 d
H216 H -0.9822(5) -0.7463(5) -0.2564(4) 0.0311(17) Uiso 1 1 d
C221 C -0.7700(2) -0.85357(18) -0.20583(17) 0.0138(6) Uani 1 1 d
C222 C -0.7360(2) -0.92137(19) -0.20336(19) 0.0165(7) Uani 1 1 d
H222 H -0.7675(5) -0.9687(5) -0.1929(4) 0.0302(16) Uiso 1 1 d
C223 C -0.6588(2) -0.9267(2) -0.21288(19) 0.0174(7) Uani 1 1 d
H223 H -0.6320(5) -0.9784(5) -0.2103(5) 0.0333(17) Uiso 1 1 d
C224 C -0.6161(2) -0.8646(2) -0.22420(18) 0.0176(7) Uani 1 1 d
H224 H -0.5566(5) -0.8686(5) -0.2310(4) 0.0327(17) Uiso 1 1 d
C225 C -0.6512(2) -0.7974(2) -0.22767(18) 0.0170(7) Uani 1 1 d
H225 H -0.6187(5) -0.7506(5) -0.2370(4) 0.0322(17) Uiso 1 1 d
C226 C -0.7285(2) -0.7916(2) -0.21924(18) 0.0153(7) Uani 1 1 d
H226 H -0.7551(4) -0.7395(4) -0.2226(4) 0.0261(15) Uiso 1 1 d
C231 C -0.90494(19) -0.92489(18) -0.15557(16) 0.0126(6) Uani 1 1 d
C232 C -0.9626(2) -0.96403(18) -0.18694(17) 0.0144(6) Uani 1 1 d
H232 H -0.9857(5) -0.9477(4) -0.2373(4) 0.0290(16) Uiso 1 1 d
C233 C -0.9916(2) -1.0244(2) -0.15192(18) 0.0163(7) Uani 1 1 d
H233 H -1.0376(5) -1.0535(4) -0.1754(4) 0.0298(16) Uiso 1 1 d
C234 C -0.9625(2) -1.04427(19) -0.08645(18) 0.0154(7) Uani 1 1 d
H234 H -0.9842(5) -1.0910(5) -0.0593(4) 0.0319(16) Uiso 1 1 d
C235 C -0.9054(2) -1.0040(2) -0.05529(18) 0.0174(7) Uani 1 1 d
H235 H -0.8825(5) -1.0199(4) -0.0038(4) 0.0308(16) Uiso 1 1 d
C236 C -0.8763(2) -0.94391(19) -0.08916(17) 0.0161(7) Uani 1 1 d
H236 H -0.8320(5) -0.9140(5) -0.0643(4) 0.0326(17) Uiso 1 1 d
O1 O -0.6210(2) -0.1626(2) -0.2215(2) 0.0171(8) Uani 1 1 d
C11 C -0.6741(2) -0.20515(19) -0.24178(17) 0.0144(6) Uani 1 1 d
C12 C -0.67127(19) -0.23972(18) -0.31016(17) 0.0133(6) Uani 1 1 d
C13 C -0.73056(19) -0.28412(18) -0.33126(17) 0.0135(6) Uani 1 1 d
H13 H -0.7300(5) -0.3098(4) -0.3819(4) 0.0282(15) Uiso 1 1 d
C14 C -0.79296(19) -0.29674(18) -0.28862(17) 0.0132(6) Uani 1 1 d
C15 C -0.7958(2) -0.26214(19) -0.22325(16) 0.0133(6) Uani 1 1 d
H15 H -0.8459(5) -0.2707(4) -0.1910(4) 0.0285(15) Uiso 1 1 d
C16 C -0.73862(19) -0.21813(18) -0.19819(17) 0.0119(6) Uani 1 1 d
C20 C -0.8547(2) -0.34664(18) -0.31151(17) 0.0131(6) Uani 1 1 d
H20A H -0.8602(4) -0.3443(4) -0.3691(4) 0.0275(15) Uiso 1 1 d
H20B H -0.9071(5) -0.3280(4) -0.2905(4) 0.0291(16) Uiso 1 1 d
O2 O -0.8253(2) -0.6401(2) -0.23211(19) 0.0143(7) Uani 1 1 d
C21 C -0.8304(2) -0.57288(19) -0.24957(16) 0.0136(6) Uani 1 1 d
C22 C -0.8019(2) -0.54727(18) -0.31666(17) 0.0136(6) Uani 1 1 d
C23 C -0.8100(2) -0.47477(18) -0.33445(17) 0.0136(6) Uani 1 1 d
H23 H -0.7904(4) -0.4558(4) -0.3849(4) 0.0253(14) Uiso 1 1 d
C24 C -0.84481(19) -0.42486(18) -0.29035(16) 0.0128(6) Uani 1 1 d
C25 C -0.87166(19) -0.44929(18) -0.22543(17) 0.0127(6) Uani 1 1 d
H25 H -0.8991(4) -0.4111(4) -0.1917(4) 0.0272(15) Uiso 1 1 d
C26 C -0.86604(19) -0.52054(18) -0.20415(17) 0.0140(6) Uani 1 1 d
C30 C -0.60599(19) -0.22370(19) -0.36003(17) 0.0145(6) Uani 1 1 d
C31 C -0.6107(2) -0.2661(2) -0.42964(18) 0.0192(7) Uani 1 1 d
H31A H -0.6597(5) -0.2525(5) -0.4605(4) 0.0320(17) Uiso 1 1 d
H31B H -0.5620(5) -0.2529(5) -0.4613(5) 0.0342(17) Uiso 1 1 d
H31C H -0.6109(6) -0.3245(5) -0.4212(5) 0.0388(19) Uiso 1 1 d
C32 C -0.6047(2) -0.1434(2) -0.37930(19) 0.0189(7) Uani 1 1 d
H32A H -0.6522(5) -0.1306(5) -0.4134(5) 0.0343(17) Uiso 1 1 d
H32B H -0.6070(5) -0.1110(5) -0.3318(5) 0.0356(18) Uiso 1 1 d
H32C H -0.5532(5) -0.1305(5) -0.4087(5) 0.0368(18) Uiso 1 1 d
C33 C -0.5314(2) -0.2445(2) -0.32518(19) 0.0187(7) Uani 1 1 d
H33A H -0.5303(6) -0.3023(5) -0.3142(5) 0.040(2) Uiso 1 1 d
H33B H -0.4854(5) -0.2332(5) -0.3607(5) 0.0391(19) Uiso 1 1 d
H33C H -0.5244(5) -0.2168(5) -0.2757(5) 0.0374(19) Uiso 1 1 d
C40 C -0.7453(2) -0.17951(18) -0.12676(17) 0.0135(6) Uani 1 1 d
C41 C -0.7460(2) -0.09800(19) -0.13835(19) 0.0176(7) Uani 1 1 d
H41A H -0.7466(5) -0.0699(5) -0.0884(5) 0.0390(19) Uiso 1 1 d
H41B H -0.6965(5) -0.0816(5) -0.1687(4) 0.0324(17) Uiso 1 1 d
H41C H -0.7969(5) -0.0825(5) -0.1678(5) 0.0348(17) Uiso 1 1 d
C42 C -0.6794(2) -0.1983(2) -0.07741(19) 0.0189(7) Uani 1 1 d
H42A H -0.6859(5) -0.1699(5) -0.0282(5) 0.0350(18) Uiso 1 1 d
H42B H -0.6789(5) -0.2550(5) -0.0649(5) 0.0368(18) Uiso 1 1 d
H42C H -0.6267(5) -0.1845(5) -0.1019(5) 0.0348(18) Uiso 1 1 d
C43 C -0.8172(2) -0.1979(2) -0.08659(19) 0.0186(7) Uani 1 1 d
H43A H -0.8172(5) -0.1690(5) -0.0367(5) 0.0379(19) Uiso 1 1 d
H43B H -0.8674(5) -0.1811(5) -0.1171(5) 0.0344(18) Uiso 1 1 d
H43C H -0.8222(5) -0.2553(5) -0.0757(5) 0.0350(18) Uiso 1 1 d
C50 C -0.76808(19) -0.60010(18) -0.36936(16) 0.0125(6) Uani 1 1 d
C51 C -0.6977(2) -0.6354(2) -0.33772(19) 0.0181(7) Uani 1 1 d
H51A H -0.6752(5) -0.6748(5) -0.3732(5) 0.0380(19) Uiso 1 1 d
H51B H -0.6548(5) -0.5952(5) -0.3288(5) 0.0348(18) Uiso 1 1 d
H51C H -0.7117(5) -0.6617(5) -0.2880(4) 0.0308(16) Uiso 1 1 d
C52 C -0.8259(2) -0.6590(2) -0.38849(19) 0.0195(7) Uani 1 1 d
H52A H -0.8019(5) -0.6971(5) -0.4245(5) 0.0378(19) Uiso 1 1 d
H52B H -0.8438(5) -0.6871(5) -0.3419(5) 0.0330(17) Uiso 1 1 d
H52C H -0.8736(5) -0.6343(5) -0.4145(5) 0.0362(18) Uiso 1 1 d
C53 C -0.7445(2) -0.5640(2) -0.43869(17) 0.0176(7) Uani 1 1 d
H53A H -0.7194(5) -0.6033(5) -0.4733(4) 0.0314(16) Uiso 1 1 d
H53B H -0.7915(5) -0.5394(5) -0.4661(5) 0.0336(17) Uiso 1 1 d
H53C H -0.7029(5) -0.5228(5) -0.4303(4) 0.0321(17) Uiso 1 1 d
C60 C -0.9054(2) -0.54565(18) -0.13656(17) 0.0131(6) Uani 1 1 d
C61 C -0.9384(2) -0.4836(2) -0.09303(19) 0.0189(7) Uani 1 1 d
H61A H -0.8954(5) -0.4470(5) -0.0749(5) 0.0376(19) Uiso 1 1 d
H61B H -0.9796(5) -0.4531(5) -0.1230(5) 0.0348(18) Uiso 1 1 d
H61C H -0.9663(5) -0.5052(5) -0.0465(5) 0.0329(17) Uiso 1 1 d
C62 C -0.9727(2) -0.5929(2) -0.15888(18) 0.0178(7) Uani 1 1 d
H62A H -1.0130(5) -0.5611(5) -0.1891(5) 0.0347(18) Uiso 1 1 d
H62B H -0.9542(5) -0.6372(5) -0.1914(5) 0.0358(18) Uiso 1 1 d
H62C H -1.0010(5) -0.6144(5) -0.1127(5) 0.0363(18) Uiso 1 1 d
C63 C -0.8523(2) -0.5875(2) -0.08709(18) 0.0171(7) Uani 1 1 d
H63A H -0.8121(5) -0.5518(5) -0.0639(5) 0.0364(18) Uiso 1 1 d
H63B H -0.8825(5) -0.6116(5) -0.0438(5) 0.0379(19) Uiso 1 1 d
H63C H -0.8230(5) -0.6286(5) -0.1158(4) 0.0318(17) Uiso 1 1 d
N1X N -0.27270(16) -0.31672(16) -0.46973(15) 0.0233(6) Uani 1 1 d
C11X C -0.3270(2) -0.3503(2) -0.46862(18) 0.0204(8) Uani 1 1 d
C12X C -0.3953(3) -0.3926(3) -0.4669(2) 0.0351(10) Uani 1 1 d
H1AX H -0.4162(8) -0.3997(8) -0.5180(8) 0.065(3) Uiso 1 1 d
H1BX H -0.4342(9) -0.3681(8) -0.4338(8) 0.067(3) Uiso 1 1 d
H1CX H -0.3838(9) -0.4441(9) -0.4452(9) 0.073(4) Uiso 1 1 d
N2X N -0.26245(19) -0.50076(17) -0.56747(15) 0.0281(6) Uani 1 1 d
C21X C -0.2764(2) -0.4589(2) -0.61065(19) 0.0216(8) Uani 1 1 d
C22X C -0.2935(3) -0.4068(2) -0.6659(2) 0.0297(9) Uani 1 1 d
H2AX H -0.3451(7) -0.4199(7) -0.6902(7) 0.056(3) Uiso 1 1 d
H2BX H -0.2519(7) -0.4091(7) -0.7055(7) 0.058(3) Uiso 1 1 d
H2CX H -0.2917(7) -0.3540(7) -0.6465(7) 0.058(3) Uiso 1 1 d

loop_
_atom_site_aniso_label
_atom_site_aniso_U_11
_atom_site_aniso_U_22
_atom_site_aniso_U_33
_atom_site_aniso_U_23
_atom_site_aniso_U_13
_atom_site_aniso_U_12
P1 0.016(2) 0.0128(18) 0.0112(17) 0.0010(16) 0.0020(15) 0.0015(18)
C101 0.0171(16) 0.0169(15) 0.0120(14) 0.0015(14) -0.0003(13) 0.0019(15)
H11A 0.030(4) 0.035(4) 0.028(3) -0.009(3) -0.003(3) -0.002(4)
H11B 0.031(4) 0.023(3) 0.026(3) 0.007(3) 0.009(3) 0.004(3)
C102 0.0221(18) 0.0192(17) 0.0094(14) -0.0005(14) 0.0025(14) 0.0002(18)
H12A 0.031(4) 0.043(4) 0.025(3) 0.000(3) 0.007(3) 0.014(4)
H12B 0.051(5) 0.027(4) 0.037(4) 0.007(4) 0.012(4) -0.006(4)
H12C 0.040(5) 0.048(5) 0.026(4) -0.014(4) -0.002(4) -0.010(4)
C111 0.0161(15) 0.0151(15) 0.0088(13) 0.0033(12) 0.0008(11) 0.0047(14)
C112 0.0199(16) 0.0171(15) 0.0080(13) 0.0016(12) -0.0024(12) 0.0043(15)
C113 0.0173(16) 0.0192(15) 0.0110(14) -0.0010(13) -0.0005(12) 0.0013(15)
C114 0.0190(17) 0.0164(15) 0.0130(14) 0.0023(13) 0.0025(13) 0.0022(15)
C115 0.0189(16) 0.0168(15) 0.0113(14) -0.0011(13) -0.0010(12) -0.0002(15)
C116 0.0146(15) 0.0178(15) 0.0131(14) -0.0012(13) 0.0015(12) 0.0025(14)
C121 0.0192(16) 0.0111(14) 0.0107(13) -0.0006(12) -0.0021(12) -0.0013(14)
C122 0.0184(16) 0.0104(14) 0.0136(13) -0.0007(12) -0.0023(13) -0.0034(14)
C123 0.0199(17) 0.0145(15) 0.0148(14) 0.0013(13) -0.0022(13) -0.0049(15)
C124 0.0251(18) 0.0175(16) 0.0142(14) 0.0015(13) -0.0018(14) 0.0003(16)
C125 0.0222(18) 0.0151(15) 0.0158(14) 0.0020(13) -0.0020(14) -0.0041(15)
C126 0.0186(16) 0.0158(15) 0.0111(13) 0.0021(13) -0.0038(12) -0.0017(15)
C131 0.0213(17) 0.0161(15) 0.0083(13) 0.0003(12) -0.0025(12) -0.0037(15)
C132 0.0208(16) 0.0152(15) 0.0130(14) -0.0001(13) -0.0012(13) -0.0002(15)
C133 0.0231(17) 0.0171(15) 0.0120(14) 0.0020(13) -0.0005(13) 0.0007(15)
C134 0.0203(16) 0.0163(15) 0.0130(14) -0.0009(13) -0.0015(13) -0.0052(15)
C135 0.0199(16) 0.0167(15) 0.0115(13) 0.0038(13) -0.0006(12) -0.0018(15)
C136 0.0186(16) 0.0172(15) 0.0083(13) 0.0021(13) 0.0006(12) 0.0016(15)
P2 0.0098(18) 0.0154(18) 0.0123(17) 0.0009(16) 0.0010(14) 0.0009(17)
C201 0.0177(16) 0.0139(15) 0.0146(14) -0.0004(13) -0.0011(13) -0.0018(14)
H21A 0.022(3) 0.030(4) 0.031(3) 0.005(3) 0.008(3) 0.003(3)
H21B 0.027(4) 0.040(4) 0.024(3) -0.009(3) -0.011(3) 0.004(4)
C202 0.0216(18) 0.0191(16) 0.0160(16) -0.0025(15) 0.0025(14) 0.0006(16)
H22A 0.049(5) 0.030(4) 0.026(3) -0.001(3) 0.010(4) 0.004(4)
H22B 0.020(4) 0.066(6) 0.032(4) -0.006(4) 0.001(3) 0.001(4)
H22C 0.044(5) 0.030(4) 0.041(4) 0.008(4) 0.016(4) 0.000(4)
C211 0.0146(15) 0.0169(15) 0.0119(13) 0.0000(13) -0.0028(12) 0.0005(14)
C212 0.0215(17) 0.0204(16) 0.0082(13) -0.0004(13) 0.0015(12) -0.0016(16)
C213 0.0191(16) 0.0241(17) 0.0126(14) 0.0017(14) -0.0018(13) -0.0031(16)
C214 0.0228(17) 0.0213(17) 0.0146(15) 0.0013(14) -0.0036(13) -0.0010(16)
C215 0.0188(17) 0.0262(18) 0.0133(15) 0.0023(15) 0.0001(13) -0.0021(16)
C216 0.0136(15) 0.0233(17) 0.0134(14) 0.0030(14) -0.0011(12) 0.0040(15)
C221 0.0158(16) 0.0112(14) 0.0144(13) -0.0009(13) 0.0002(12) 0.0004(14)
C222 0.0161(17) 0.0150(16) 0.0183(15) 0.0022(13) 0.0000(13) 0.0011(15)
C223 0.0175(17) 0.0178(16) 0.0169(14) 0.0006(14) 0.0024(13) -0.0021(15)
C224 0.0220(17) 0.0150(15) 0.0156(14) 0.0023(13) 0.0013(13) -0.0007(16)
C225 0.0186(17) 0.0166(16) 0.0159(15) 0.0006(13) 0.0032(13) 0.0012(15)
C226 0.0152(16) 0.0165(16) 0.0142(14) 0.0018(13) 0.0006(12) -0.0024(15)
C231 0.0133(14) 0.0150(14) 0.0097(13) 0.0014(12) -0.0022(11) -0.0010(14)
C232 0.0177(16) 0.0127(14) 0.0128(14) 0.0012(12) -0.0025(12) -0.0040(14)
C233 0.0188(16) 0.0173(15) 0.0127(14) 0.0044(13) -0.0009(13) -0.0013(15)
C234 0.0167(15) 0.0170(15) 0.0126(14) 0.0001(13) 0.0015(13) -0.0007(14)
C235 0.0190(16) 0.0189(15) 0.0143(14) 0.0008(14) 0.0020(13) -0.0054(15)
C236 0.0204(16) 0.0186(16) 0.0092(13) 0.0013(13) 0.0019(13) 0.0024(15)
O1 0.0168(18) 0.0214(19) 0.0131(15) 0.0001(15) -0.0010(14) -0.0073(17)
C11 0.0188(16) 0.0155(14) 0.0087(13) -0.0009(12) -0.0007(12) -0.0017(15)
C12 0.0146(15) 0.0139(14) 0.0116(14) -0.0024(12) -0.0002(12) -0.0027(14)
C13 0.0137(15) 0.0130(14) 0.0137(13) 0.0015(13) -0.0023(12) -0.0004(14)
C14 0.0151(16) 0.0141(14) 0.0104(14) -0.0006(13) 0.0008(12) -0.0009(14)
C15 0.0179(15) 0.0155(14) 0.0066(12) -0.0039(12) -0.0015(12) -0.0010(14)
C16 0.0131(15) 0.0127(14) 0.0098(13) -0.0007(12) -0.0008(12) 0.0000(13)
C20 0.0161(15) 0.0120(14) 0.0114(13) 0.0013(12) -0.0016(12) -0.0009(14)
O2 0.0187(17) 0.0139(16) 0.0102(14) -0.0003(14) 0.0026(14) 0.0027(16)
C21 0.0180(15) 0.0153(14) 0.0074(13) 0.0001(12) 0.0008(12) 0.0007(14)
C22 0.0179(16) 0.0130(14) 0.0098(13) -0.0010(12) 0.0008(12) 0.0004(14)
C23 0.0178(15) 0.0135(14) 0.0095(13) -0.0005(12) -0.0004(12) 0.0012(14)
C24 0.0171(15) 0.0139(14) 0.0075(13) -0.0020(13) 0.0005(11) 0.0008(14)
C25 0.0154(15) 0.0127(14) 0.0102(13) 0.0025(12) 0.0006(12) -0.0014(13)
C26 0.0148(15) 0.0142(14) 0.0130(14) 0.0002(13) -0.0009(12) 0.0019(14)
C30 0.0161(15) 0.0173(15) 0.0100(13) -0.0005(13) 0.0012(12) 0.0005(14)
C31 0.0241(18) 0.0213(16) 0.0123(14) 0.0003(14) 0.0021(14) 0.0004(16)
C32 0.0239(18) 0.0150(15) 0.0176(15) 0.0028(13) 0.0019(14) -0.0012(16)
C33 0.0166(16) 0.0231(17) 0.0162(15) 0.0019(14) -0.0010(13) 0.0023(15)
C40 0.0176(16) 0.0133(14) 0.0097(13) -0.0028(12) 0.0003(12) -0.0012(14)
C41 0.0223(17) 0.0130(14) 0.0174(15) 0.0024(13) -0.0005(14) 0.0002(15)
C42 0.0231(18) 0.0184(16) 0.0151(15) -0.0020(13) -0.0050(14) -0.0008(15)
C43 0.0215(17) 0.0204(16) 0.0138(14) -0.0004(13) 0.0028(13) -0.0034(15)
C50 0.0164(15) 0.0136(14) 0.0075(12) -0.0018(12) 0.0009(12) -0.0023(14)
C51 0.0176(16) 0.0202(16) 0.0166(15) 0.0013(14) -0.0023(13) 0.0059(16)
C52 0.0179(16) 0.0211(16) 0.0195(16) -0.0042(15) -0.0001(14) -0.0065(16)
C53 0.0232(17) 0.0190(16) 0.0107(13) 0.0012(14) 0.0018(13) -0.0002(16)
C60 0.0152(15) 0.0137(14) 0.0104(13) 0.0011(12) -0.0010(12) 0.0017(14)
C61 0.0232(17) 0.0185(16) 0.0149(14) -0.0003(14) 0.0041(14) 0.0048(16)
C62 0.0161(16) 0.0215(16) 0.0157(15) -0.0014(14) -0.0005(13) -0.0016(16)
C63 0.0201(16) 0.0183(15) 0.0128(14) 0.0021(13) -0.0024(13) 0.0045(15)
N1X 0.0205(13) 0.0269(13) 0.0225(12) -0.0001(11) 0.0005(10) -0.0041(13)
C11X 0.0195(18) 0.0265(18) 0.0152(14) -0.0005(15) -0.0005(13) -0.0014(18)
C12X 0.027(2) 0.053(3) 0.0260(19) 0.002(2) 0.0007(17) -0.017(2)
N2X 0.0376(17) 0.0239(12) 0.0228(13) 0.0060(12) -0.0037(12) -0.0025(13)
C21X 0.0258(18) 0.0222(17) 0.0168(16) 0.0024(15) -0.0011(14) -0.0018(16)
C22X 0.035(2) 0.028(2) 0.0258(19) 0.0103(18) -0.0084(18) -0.0076(19)

loop_
_atom_type_symbol
_atom_type_description
_atom_type_scat_dispersion_real
_atom_type_scat_dispersion_imag
_atom_type_scat_source
C C 0.0000 0.0000 'International Tables Vol C Tables 4.2.6.8 and 6.1.1.4'
H H 0.0000 0.0000 'International Tables Vol C Tables 4.2.6.8 and 6.1.1.4'
N N 0.0000 0.0000 'International Tables Vol C Tables 4.2.6.8 and 6.1.1.4'
O O 0.0000 0.0000 'International Tables Vol C Tables 4.2.6.8 and 6.1.1.4'
P P 0.0000 0.0000 'International Tables Vol C Tables 4.2.6.8 and 6.1.1.4'

loop_
_geom_angle_atom_site_label_1
_geom_angle_atom_site_label_2
_geom_angle_atom_site_label_3
_geom_angle
C121 P1 C111 108.6(3)
C121 P1 C131 108.9(3)
C111 P1 C131 110.1(3)
C121 P1 C101 111.6(3)
C111 P1 C101 109.0(3)
C131 P1 C101 108.6(3)
C102 C101 P1 111.6(3)
C102 C101 H11A 110.3(5)
P1 C101 H11A 106.6(5)
C102 C101 H11B 112.4(5)
P1 C101 H11B 108.8(5)
H11A C101 H11B 106.8(7)
C101 C102 H12A 108.9(5)
C101 C102 H12B 111.2(6)
H12A C102 H12B 109.1(8)
C101 C102 H12C 111.9(6)
H12A C102 H12C 107.4(8)
H12B C102 H12C 108.2(8)
C112 C111 C116 120.6(3)
C112 C111 P1 119.3(3)
C116 C111 P1 120.0(3)
C113 C112 C111 119.2(3)
C113 C112 H112 120.0(5)
C111 C112 H112 120.8(5)
C112 C113 C114 120.1(3)
C112 C113 H113 119.6(6)
C114 C113 H113 120.3(5)
C115 C114 C113 120.9(3)
C115 C114 H114 119.4(6)
C113 C114 H114 119.8(6)
C116 C115 C114 119.5(3)
C116 C115 H115 117.8(5)
C114 C115 H115 122.6(5)
C115 C116 C111 119.7(3)
C115 C116 H116 119.8(5)
C111 C116 H116 120.5(5)
C122 C121 C126 120.1(3)
C122 C121 P1 120.5(3)
C126 C121 P1 119.3(3)
C121 C122 C123 119.7(3)
C121 C122 H122 122.9(5)
C123 C122 H122 117.4(5)
C124 C123 C122 119.8(3)
C124 C123 H123 121.3(6)
C122 C123 H123 118.8(6)
C125 C124 C123 120.4(4)
C125 C124 H124 120.1(6)
C123 C124 H124 119.4(6)
C124 C125 C126 120.0(4)
C124 C125 H125 120.7(6)
C126 C125 H125 119.2(6)
C125 C126 C121 119.9(3)
C125 C126 H126 118.6(5)
C121 C126 H126 121.5(5)
C136 C131 C132 120.2(3)
C136 C131 P1 120.5(3)
C132 C131 P1 118.9(3)
C133 C132 C131 119.4(3)
C133 C132 H132 119.5(6)
C131 C132 H132 121.0(6)
C132 C133 C134 120.7(3)
C132 C133 H133 119.5(6)
C134 C133 H133 119.9(6)
C133 C134 C135 119.5(3)
C133 C134 H134 119.9(6)
C135 C134 H134 120.6(6)
C136 C135 C134 120.2(3)
C136 C135 H135 119.2(5)
C134 C135 H135 120.6(5)
C135 C136 C131 120.0(3)
C135 C136 H136 119.0(5)
C131 C136 H136 121.1(5)
C221 P2 C231 109.3(3)
C221 P2 C211 107.3(3)
C231 P2 C211 111.3(3)
C221 P2 C201 108.4(3)
C231 P2 C201 108.5(3)
C211 P2 C201 112.0(3)
C202 C201 P2 113.6(3)
C202 C201 H21A 113.8(5)
P2 C201 H21A 106.6(5)
C202 C201 H21B 110.4(5)
P2 C201 H21B 104.3(5)
H21A C201 H21B 107.5(7)
C201 C202 H22A 109.5(6)
C201 C202 H22B 113.5(5)
H22A C202 H22B 107.8(8)
C201 C202 H22C 111.5(6)
H22A C202 H22C 107.3(7)
H22B C202 H22C 107.2(9)
C216 C211 C212 120.1(3)
C216 C211 P2 122.5(3)
C212 C211 P2 117.2(3)
C213 C212 C211 120.1(3)
C213 C212 H212 119.1(5)
C211 C212 H212 120.8(5)
C212 C213 C214 119.8(3)
C212 C213 H213 119.0(6)
C214 C213 H213 121.2(6)
C215 C214 C213 120.2(3)
C215 C214 H214 120.0(6)
C213 C214 H214 119.8(6)
C214 C215 C216 120.6(4)
C214 C215 H215 119.6(6)
C216 C215 H215 119.8(6)
C215 C216 C211 119.2(3)
C215 C216 H216 120.0(6)
C211 C216 H216 120.8(5)
C226 C221 C222 121.4(3)
C226 C221 P2 118.4(3)
C222 C221 P2 120.1(3)
C223 C222 C221 119.2(3)
C223 C222 H222 119.2(6)
C221 C222 H222 121.6(6)
C222 C223 C224 119.9(4)
C222 C223 H223 119.9(6)
C224 C223 H223 120.2(6)
C225 C224 C223 120.0(3)
C225 C224 H224 120.0(6)
C223 C224 H224 119.9(6)
C226 C225 C224 120.5(4)
C226 C225 H225 119.7(6)
C224 C225 H225 119.7(6)
C225 C226 C221 118.8(3)
C225 C226 H226 120.0(5)
C221 C226 H226 121.2(5)
C232 C231 C236 121.3(3)
C232 C231 P2 121.0(3)
C236 C231 P2 117.6(3)
C231 C232 C233 119.4(3)
C231 C232 H232 120.7(5)
C233 C232 H232 119.9(5)
C234 C233 C232 119.6(3)
C234 C233 H233 121.1(6)
C232 C233 H233 119.3(5)
C233 C234 C235 120.4(3)
C233 C234 H234 120.0(6)
C235 C234 H234 119.6(6)
C236 C235 C234 120.7(3)
C236 C235 H235 119.2(5)
C234 C235 H235 120.1(5)
C235 C236 C231 118.7(3)
C235 C236 H236 119.4(6)
C231 C236 H236 121.9(6)
O1 C11 C16 121.4(3)
O1 C11 C12 120.8(3)
C16 C11 C12 117.8(3)
C13 C12 C11 119.4(3)
C13 C12 C30 121.0(3)
C11 C12 C30 119.5(3)
C14 C13 C12 122.6(3)
C14 C13 H13 116.7(5)
C12 C13 H13 120.7(5)
C15 C14 C13 117.6(3)
C15 C14 C20 120.9(3)
C13 C14 C20 121.5(3)
C16 C15 C14 123.1(3)
C16 C15 H15 119.7(5)
C14 C15 H15 117.1(5)
C15 C16 C11 119.5(3)
C15 C16 C40 121.2(3)
C11 C16 C40 119.2(3)
C14 C20 C24 115.5(3)
C14 C20 H20A 109.1(5)
C24 C20 H20A 108.1(5)
C14 C20 H20B 109.4(5)
C24 C20 H20B 108.3(5)
H20A C20 H20B 106.1(7)
O2 C21 C26 122.0(3)
O2 C21 C22 121.1(3)
C26 C21 C22 117.0(3)
C23 C22 C21 119.5(3)
C23 C22 C50 120.4(3)
C21 C22 C50 120.0(3)
C24 C23 C22 123.1(3)
C24 C23 H23 117.2(5)
C22 C23 H23 119.7(5)
C25 C24 C23 117.6(3)
C25 C24 C20 120.3(3)
C23 C24 C20 122.2(3)
C26 C25 C24 122.8(3)
C26 C25 H25 119.5(5)
C24 C25 H25 117.7(5)
C25 C26 C21 120.2(3)
C25 C26 C60 120.0(3)
C21 C26 C60 119.5(3)
C12 C30 C33 110.3(3)
C12 C30 C31 112.7(3)
C33 C30 C31 106.6(3)
C12 C30 C32 110.3(3)
C33 C30 C32 109.5(3)
C31 C30 C32 107.3(3)
C30 C31 H31A 112.8(6)
C30 C31 H31B 108.2(6)
H31A C31 H31B 107.3(7)
C30 C31 H31C 112.6(6)
H31A C31 H31C 107.9(7)
H31B C31 H31C 107.8(7)
C30 C32 H32A 110.0(6)
C30 C32 H32B 110.1(6)
H32A C32 H32B 109.8(8)
C30 C32 H32C 110.1(6)
H32A C32 H32C 107.6(7)
H32B C32 H32C 109.3(8)
C30 C33 H33A 110.1(6)
C30 C33 H33B 110.0(6)
H33A C33 H33B 107.2(8)
C30 C33 H33C 110.6(6)
H33A C33 H33C 107.7(8)
H33B C33 H33C 111.0(8)
C43 C40 C41 106.5(3)
C43 C40 C16 113.3(3)
C41 C40 C16 109.8(3)
C43 C40 C42 106.8(3)
C41 C40 C42 108.5(3)
C16 C40 C42 111.6(3)
C40 C41 H41A 110.8(6)
C40 C41 H41B 110.1(6)
H41A C41 H41B 109.3(8)
C40 C41 H41C 109.7(6)
H41A C41 H41C 107.9(8)
H41B C41 H41C 109.0(7)
C40 C42 H42A 109.2(6)
C40 C42 H42B 111.1(6)
H42A C42 H42B 106.9(8)
C40 C42 H42C 110.6(6)
H42A C42 H42C 110.4(8)
H42B C42 H42C 108.6(8)
C40 C43 H43A 108.6(6)
C40 C43 H43B 110.8(6)
H43A C43 H43B 108.2(8)
C40 C43 H43C 112.4(6)
H43A C43 H43C 108.7(7)
H43B C43 H43C 108.0(7)
C22 C50 C53 112.7(3)
C22 C50 C51 110.1(3)
C53 C50 C51 107.2(3)
C22 C50 C52 110.2(3)
C53 C50 C52 107.1(3)
C51 C50 C52 109.5(3)
C50 C51 H51A 110.8(6)
C50 C51 H51B 110.1(6)
H51A C51 H51B 107.7(8)
C50 C51 H51C 109.9(5)
H51A C51 H51C 108.6(8)
H51B C51 H51C 109.7(7)
C50 C52 H52A 110.4(6)
C50 C52 H52B 110.6(5)
H52A C52 H52B 108.6(8)
C50 C52 H52C 109.2(6)
H52A C52 H52C 107.8(8)
H52B C52 H52C 110.2(8)
C50 C53 H53A 109.6(5)
C50 C53 H53B 112.4(6)
H53A C53 H53B 108.4(7)
C50 C53 H53C 112.0(5)
H53A C53 H53C 106.5(7)
H53B C53 H53C 107.7(7)
C26 C60 C61 113.2(3)
C26 C60 C63 112.2(3)
C61 C60 C63 106.9(3)
C26 C60 C62 107.6(3)
C61 C60 C62 106.0(3)
C63 C60 C62 110.9(3)
C60 C61 H61A 111.8(6)
C60 C61 H61B 111.8(6)
H61A C61 H61B 108.4(8)
C60 C61 H61C 109.4(5)
H61A C61 H61C 107.6(7)
H61B C61 H61C 107.7(7)
C60 C62 H62A 110.2(6)
C60 C62 H62B 110.5(6)
H62A C62 H62B 108.5(7)
C60 C62 H62C 110.6(6)
H62A C62 H62C 108.3(8)
H62B C62 H62C 108.7(8)
C60 C63 H63A 110.3(6)
C60 C63 H63B 111.2(6)
H63A C63 H63B 106.4(8)
C60 C63 H63C 110.7(5)
H63A C63 H63C 108.7(8)
H63B C63 H63C 109.3(8)
N1X C11X C12X 179.8(4)
C11X C12X H1AX 110.4(9)
C11X C12X H1BX 109.7(9)
H1AX C12X H1BX 111.9(12)
C11X C12X H1CX 109.5(10)
H1AX C12X H1CX 108.2(13)
H1BX C12X H1CX 107.0(13)
N2X C21X C22X 179.1(5)
C21X C22X H2AX 109.9(8)
C21X C22X H2BX 109.6(8)
H2AX C22X H2BX 107.2(11)
C21X C22X H2CX 111.5(8)
H2AX C22X H2CX 113.1(11)
H2BX C22X H2CX 105.4(11)

loop_
_geom_bond_atom_site_label_1
_geom_bond_atom_site_label_2
_geom_bond_distance
P1 C121 1.789(6)
P1 C111 1.791(5)
P1 C131 1.800(5)
P1 C101 1.804(6)
C101 C102 1.529(5)
C101 H11A 1.085(9)
C101 H11B 1.088(8)
C102 H12A 1.075(9)
C102 H12B 1.075(9)
C102 H12C 1.077(9)
C111 C112 1.407(4)
C111 C116 1.408(5)
C112 C113 1.394(5)
C112 H112 1.092(9)
C113 C114 1.401(5)
C113 H113 1.087(8)
C114 C115 1.397(5)
C114 H114 1.070(9)
C115 C116 1.396(5)
C115 H115 1.087(9)
C116 H116 1.073(8)
C121 C122 1.396(4)
C121 C126 1.402(5)
C122 C123 1.408(5)
C122 H122 1.111(9)
C123 C124 1.393(5)
C123 H123 1.082(9)
C124 C125 1.391(5)
C124 H124 1.066(10)
C125 C126 1.400(5)
C125 H125 1.089(9)
C126 H126 1.080(8)
C131 C136 1.396(4)
C131 C132 1.400(5)
C132 C133 1.392(5)
C132 H132 1.069(9)
C133 C134 1.396(5)
C133 H133 1.083(9)
C134 C135 1.399(5)
C134 H134 1.066(9)
C135 C136 1.392(5)
C135 H135 1.083(8)
C136 H136 1.078(9)
P2 C221 1.787(6)
P2 C231 1.790(6)
P2 C211 1.790(5)
P2 C201 1.813(6)
C201 C202 1.525(5)
C201 H21A 1.107(8)
C201 H21B 1.099(8)
C202 H22A 1.091(9)
C202 H22B 1.084(9)
C202 H22C 1.097(9)
C211 C216 1.399(5)
C211 C212 1.406(5)
C212 C213 1.390(5)
C212 H212 1.066(9)
C213 C214 1.398(6)
C213 H213 1.067(9)
C214 C215 1.390(5)
C214 H214 1.080(9)
C215 C216 1.398(5)
C215 H215 1.073(10)
C216 H216 1.076(9)
C221 C226 1.398(5)
C221 C222 1.403(5)
C222 C223 1.397(5)
C222 H222 1.065(9)
C223 C224 1.403(5)
C223 H223 1.077(9)
C224 C225 1.402(5)
C224 H224 1.075(9)
C225 C226 1.396(5)
C225 H225 1.064(9)
C226 H226 1.084(8)
C231 C232 1.396(5)
C231 C236 1.404(4)
C232 C233 1.407(5)
C232 H232 1.084(8)
C233 C234 1.395(5)
C233 H233 1.081(9)
C234 C235 1.400(5)
C234 H234 1.084(9)
C235 C236 1.391(5)
C235 H235 1.099(9)
C236 H236 1.078(10)
O1 C11 1.297(6)
C11 C16 1.440(5)
C11 C12 1.448(4)
C12 C13 1.404(5)
C12 C30 1.532(5)
C13 C14 1.398(5)
C13 H13 1.072(8)
C14 C15 1.397(4)
C14 C20 1.508(5)
C15 C16 1.395(5)
C15 H15 1.096(9)
C16 C40 1.538(4)
C20 C24 1.523(5)
C20 H20A 1.097(8)
C20 H20B 1.077(9)
O2 C21 1.300(5)
C21 C26 1.449(5)
C21 C22 1.451(4)
C22 C23 1.401(5)
C22 C50 1.527(4)
C23 C24 1.397(5)
C23 H23 1.077(8)
C24 C25 1.397(4)
C25 C26 1.392(5)
C25 H25 1.076(8)
C26 C60 1.535(4)
C30 C33 1.539(5)
C30 C31 1.540(4)
C30 C32 1.541(5)
C31 H31A 1.083(9)
C31 H31B 1.086(9)
C31 H31C 1.100(10)
C32 H32A 1.093(10)
C32 H32B 1.085(10)
C32 H32C 1.104(10)
C33 H33A 1.096(11)
C33 H33B 1.085(10)
C33 H33C 1.078(10)
C40 C43 1.535(5)
C40 C41 1.536(5)
C40 C42 1.545(5)
C41 H41A 1.082(10)
C41 H41B 1.099(9)
C41 H41C 1.106(9)
C42 H42A 1.078(9)
C42 H42B 1.084(10)
C42 H42C 1.081(10)
C43 H43A 1.089(10)
C43 H43B 1.113(10)
C43 H43C 1.093(10)
C50 C53 1.535(4)
C50 C51 1.542(5)
C50 C52 1.552(5)
C51 H51A 1.075(10)
C51 H51B 1.087(10)
C51 H51C 1.091(8)
C52 H52A 1.075(10)
C52 H52B 1.075(9)
C52 H52C 1.087(10)
C53 H53A 1.081(9)
C53 H53B 1.089(9)
C53 H53C 1.082(9)
C60 C61 1.539(5)
C60 C63 1.546(4)
C60 C62 1.551(5)
C61 H61A 1.085(10)
C61 H61B 1.091(10)
C61 H61C 1.089(9)
C62 H62A 1.095(10)
C62 H62B 1.082(10)
C62 H62C 1.087(10)
C63 H63A 1.074(10)
C63 H63B 1.080(10)
C63 H63C 1.076(9)
N1X C11X 1.155(5)
C11X C12X 1.456(6)
C12X H1AX 1.046(15)
C12X H1BX 1.042(17)
C12X H1CX 1.065(19)
N2X C21X 1.158(5)
C21X C22X 1.460(5)
C22X H2AX 1.060(14)
C22X H2BX 1.058(15)
C22X H2CX 1.051(14)

loop_
_geom_torsion_atom_site_label_1
_geom_torsion_atom_site_label_2
_geom_torsion_atom_site_label_3
_geom_torsion_atom_site_label_4
_geom_torsion
C121 P1 C101 C102 -73.1(4)
C111 P1 C101 C102 167.0(3)
C131 P1 C101 C102 47.0(4)
C121 P1 C111 C112 -95.4(4)
C131 P1 C111 C112 145.4(3)
C101 P1 C111 C112 26.3(4)
C121 P1 C111 C116 80.9(4)
C131 P1 C111 C116 -38.3(4)
C101 P1 C111 C116 -157.4(3)
C116 C111 C112 C113 0.5(5)
P1 C111 C112 C113 176.8(3)
C111 C112 C113 C114 -0.6(6)
C112 C113 C114 C115 0.5(6)
C113 C114 C115 C116 -0.3(6)
C114 C115 C116 C111 0.1(5)
C112 C111 C116 C115 -0.2(5)
P1 C111 C116 C115 -176.5(3)
C111 P1 C121 C122 104.0(4)
C131 P1 C121 C122 -136.0(3)
C101 P1 C121 C122 -16.1(4)
C111 P1 C121 C126 -71.0(4)
C131 P1 C121 C126 48.9(4)
C101 P1 C121 C126 168.8(3)
C126 C121 C122 C123 -2.2(5)
P1 C121 C122 C123 -177.2(3)
C121 C122 C123 C124 0.5(5)
C122 C123 C124 C125 0.9(5)
C123 C124 C125 C126 -0.6(6)
C124 C125 C126 C121 -1.1(5)
C122 C121 C126 C125 2.5(5)
P1 C121 C126 C125 177.6(3)
C121 P1 C131 C136 19.9(4)
C111 P1 C131 C136 138.9(3)
C101 P1 C131 C136 -101.8(4)
C121 P1 C131 C132 -167.2(3)
C111 P1 C131 C132 -48.1(4)
C101 P1 C131 C132 71.1(4)
C136 C131 C132 C133 -1.4(5)
P1 C131 C132 C133 -174.3(3)
C131 C132 C133 C134 -0.5(5)
C132 C133 C134 C135 1.2(5)
C133 C134 C135 C136 0.0(5)
C134 C135 C136 C131 -1.9(5)
C132 C131 C136 C135 2.6(5)
P1 C131 C136 C135 175.4(3)
C221 P2 C201 C202 -161.7(3)
C231 P2 C201 C202 -43.1(4)
C211 P2 C201 C202 80.1(4)
C221 P2 C211 C216 -134.0(3)
C231 P2 C211 C216 106.4(4)
C201 P2 C211 C216 -15.1(5)
C221 P2 C211 C212 41.3(4)
C231 P2 C211 C212 -78.2(4)
C201 P2 C211 C212 160.2(3)
C216 C211 C212 C213 -1.6(6)
P2 C211 C212 C213 -177.0(3)
C211 C212 C213 C214 1.8(6)
C212 C213 C214 C215 -1.0(6)
C213 C214 C215 C216 0.1(6)
C214 C215 C216 C211 0.1(6)
C212 C211 C216 C215 0.6(6)
P2 C211 C216 C215 175.8(3)
C231 P2 C221 C226 -163.8(3)
C211 P2 C221 C226 75.4(4)
C201 P2 C221 C226 -45.7(4)
C231 P2 C221 C222 19.4(4)
C211 P2 C221 C222 -101.4(4)
C201 P2 C221 C222 137.4(3)
C226 C221 C222 C223 1.5(5)
P2 C221 C222 C223 178.3(3)
C221 C222 C223 C224 0.5(5)
C222 C223 C224 C225 -1.6(5)
C223 C224 C225 C226 0.6(5)
C224 C225 C226 C221 1.3(5)
C222 C221 C226 C225 -2.4(5)
P2 C221 C226 C225 -179.2(3)
C221 P2 C231 C232 -125.9(3)
C211 P2 C231 C232 -7.6(4)
C201 P2 C231 C232 116.1(3)
C221 P2 C231 C236 57.9(4)
C211 P2 C231 C236 176.2(3)
C201 P2 C231 C236 -60.2(4)
C236 C231 C232 C233 -1.1(5)
P2 C231 C232 C233 -177.2(3)
C231 C232 C233 C234 0.0(5)
C232 C233 C234 C235 0.8(5)
C233 C234 C235 C236 -0.5(5)
C234 C235 C236 C231 -0.6(5)
C232 C231 C236 C235 1.4(5)
P2 C231 C236 C235 177.6(3)
O1 C11 C12 C13 -178.4(4)
C16 C11 C12 C13 -0.1(5)
O1 C11 C12 C30 -2.1(5)
C16 C11 C12 C30 176.3(3)
C11 C12 C13 C14 -0.1(5)
C30 C12 C13 C14 -176.4(3)
C12 C13 C14 C15 1.2(5)
C12 C13 C14 C20 -177.9(3)
C13 C14 C15 C16 -2.2(5)
C20 C14 C15 C16 176.9(3)
C14 C15 C16 C11 2.0(5)
C14 C15 C16 C40 178.3(3)
O1 C11 C16 C15 177.5(4)
C12 C11 C16 C15 -0.8(5)
O1 C11 C16 C40 1.2(5)
C12 C11 C16 C40 -177.1(3)
C15 C14 C20 C24 -89.4(4)
C13 C14 C20 C24 89.7(4)
O2 C21 C22 C23 178.4(4)
C26 C21 C22 C23 -0.2(5)
O2 C21 C22 C50 2.5(5)
C26 C21 C22 C50 -176.1(3)
C21 C22 C23 C24 0.0(5)
C50 C22 C23 C24 175.8(3)
C22 C23 C24 C25 0.6(5)
C22 C23 C24 C20 -178.5(3)
C14 C20 C24 C25 88.8(4)
C14 C20 C24 C23 -92.1(4)
C23 C24 C25 C26 -1.0(5)
C20 C24 C25 C26 178.2(3)
C24 C25 C26 C21 0.8(5)
C24 C25 C26 C60 -172.2(3)
O2 C21 C26 C25 -178.7(4)
C22 C21 C26 C25 -0.1(5)
O2 C21 C26 C60 -5.7(5)
C22 C21 C26 C60 172.9(3)
C13 C12 C30 C33 -124.0(3)
C11 C12 C30 C33 59.7(4)
C13 C12 C30 C31 -5.0(5)
C11 C12 C30 C31 178.7(3)
C13 C12 C30 C32 114.8(4)
C11 C12 C30 C32 -61.4(4)
C15 C16 C40 C43 3.1(5)
C11 C16 C40 C43 179.4(3)
C15 C16 C40 C41 -115.9(4)
C11 C16 C40 C41 60.4(4)
C15 C16 C40 C42 123.7(4)
C11 C16 C40 C42 -60.0(4)
C23 C22 C50 C53 1.3(5)
C21 C22 C50 C53 177.1(3)
C23 C22 C50 C51 121.0(3)
C21 C22 C50 C51 -63.2(4)
C23 C22 C50 C52 -118.2(4)
C21 C22 C50 C52 57.6(4)
C25 C26 C60 C61 -8.7(4)
C21 C26 C60 C61 178.3(3)
C25 C26 C60 C63 -129.7(3)
C21 C26 C60 C63 57.2(4)
C25 C26 C60 C62 108.1(4)
C21 C26 C60 C62 -65.0(4)
